data_2018266
loop_
_publ_author_name
'Yu, Fan'

_publ_section_title
;
 <i>In situ</i> synthesis of mononuclear copper(II) complexes of the new
 tridentate ligand bis[(3,5-dimethyl-1<i>H</i>-pyrazol-1-yl)methyl]amine
;
_journal_coeditor_code YF3005
_journal_issue 10
_journal_name_full 'Acta Crystallographica Section C'
_journal_page_first m331
_journal_page_last m334
_journal_paper_doi 10.1107/S0108270111031519
_journal_volume 67
_journal_year 2011
_chemical_formula_iupac '[Cu (C5 H8 N2)2 (C12 H19 N5)] (P F6)2'
_chemical_formula_moiety 'C22 H35 Cu N9 2+, 2(F6 P1 -)'
_chemical_formula_sum 'C22 H35 Cu F12 N9 P2'
_chemical_formula_weight 779.07
_chemical_name_systematic
;
{bis[(3,5-dimethyl-1<i>H</i>-pyrazol-1-yl-\k<i>N</i>^2^)methyl]amine}bis(3,5-
dimethyl-1<i>H</i>-pyrazole-\k<i>N</i>^2^)copper(II)
bis(hexafluoridophosphate)
;
_space_group_IT_number 61
_symmetry_cell_setting orthorhombic
_symmetry_space_group_name_Hall '-P 2ac 2ab'
_symmetry_space_group_name_H-M 'P b c a'
_atom_sites_solution_hydrogens geom
_atom_sites_solution_primary direct
_atom_sites_solution_secondary difmap
_audit_creation_method SHELXL97
_cell_angle_alpha 90.00
_cell_angle_beta 90.00
_cell_angle_gamma 90.00
_cell_formula_units_Z 8
_cell_length_a 16.498(3)
_cell_length_b 16.912(3)
_cell_length_c 23.552(5)
_cell_measurement_reflns_used 44134
_cell_measurement_temperature 293(2)
_cell_measurement_theta_max 54.97
_cell_measurement_theta_min 6.03
_cell_volume 6571(2)
_computing_cell_refinement 'CrysAlis RED (Oxford Diffraction, 2006)'
_computing_data_collection 'CrysAlis CCD (Oxford Diffraction, 2006)'
_computing_data_reduction 'CrysAlis RED (Oxford Diffraction, 2006)'
_computing_molecular_graphics 'SHELXTL (Sheldrick, 2008)'
_computing_publication_material 'SHELXL97 (Sheldrick, 2008)'
_computing_structure_refinement 'SHELXL97 (Sheldrick, 2008)'
_computing_structure_solution 'SHELXS97 (Sheldrick, 2008)'
_diffrn_ambient_temperature 293(2)
_diffrn_detector_area_resol_mean 0
_diffrn_measured_fraction_theta_full 0.998
_diffrn_measured_fraction_theta_max 0.998
_diffrn_measurement_device_type 'Oxford Gemini S Ultra'
_diffrn_measurement_method \w
_diffrn_radiation_monochromator graphite
_diffrn_radiation_source 'fine-focus sealed tube'
_diffrn_radiation_type MoK\a
_diffrn_radiation_wavelength 0.71073
_diffrn_reflns_av_R_equivalents 0.0333
_diffrn_reflns_av_sigmaI/netI 0.0174
_diffrn_reflns_limit_h_max 20
_diffrn_reflns_limit_h_min -19
_diffrn_reflns_limit_k_max 20
_diffrn_reflns_limit_k_min -20
_diffrn_reflns_limit_l_max 29
_diffrn_reflns_limit_l_min -29
_diffrn_reflns_number 54743
_diffrn_reflns_theta_full 26.00
_diffrn_reflns_theta_max 26.00
_diffrn_reflns_theta_min 3.02
_diffrn_standards_decay_% 0
_diffrn_standards_interval_count 0
_diffrn_standards_interval_time 0
_diffrn_standards_number 0
_exptl_absorpt_coefficient_mu 0.861
_exptl_absorpt_correction_T_max 0.8467
_exptl_absorpt_correction_T_min 0.7527
_exptl_absorpt_correction_type multi-scan
_exptl_absorpt_process_details
;
(CrysAlis RED; Oxford Diffraction, 2006)
;
_exptl_crystal_colour blue
_exptl_crystal_density_diffrn 1.575
_exptl_crystal_density_meas 1.575
_exptl_crystal_density_method 'not measured'
_exptl_crystal_description block
_exptl_crystal_F_000 3176
_exptl_crystal_size_max 0.35
_exptl_crystal_size_mid 0.20
_exptl_crystal_size_min 0.20
_refine_diff_density_max 0.684
_refine_diff_density_min -0.465
_refine_ls_extinction_method none
_refine_ls_goodness_of_fit_ref 1.098
_refine_ls_hydrogen_treatment constr
_refine_ls_matrix_type full
_refine_ls_number_parameters 443
_refine_ls_number_reflns 6441
_refine_ls_number_restraints 0
_refine_ls_restrained_S_all 1.098
_refine_ls_R_factor_all 0.0618
_refine_ls_R_factor_gt 0.0527
_refine_ls_shift/su_max 0.038
_refine_ls_shift/su_mean 0.001
_refine_ls_structure_factor_coef Fsqd
_refine_ls_weighting_details 'calc w=1/[\s^2^(Fo^2^)+(0.1026P)^2^+3.3530P] where P=(Fo^2^+2Fc^2^)/3'
_refine_ls_weighting_scheme calc
_refine_ls_wR_factor_gt 0.1619
_refine_ls_wR_factor_ref 0.1694
_reflns_number_gt 5187
_reflns_number_total 6441
_reflns_threshold_expression I>2\s(I)
_cod_data_source_file yf3005.cif
_cod_data_source_block II
_cod_database_code 2018266
_cod_database_fobs_code 2018266

loop_
_symmetry_equiv_pos_as_xyz
'x, y, z'
'-x+1/2, -y, z+1/2'
'-x, y+1/2, -z+1/2'
'x+1/2, -y+1/2, -z'
'-x, -y, -z'
'x-1/2, y, -z-1/2'
'x, -y-1/2, z-1/2'
'-x-1/2, y-1/2, z'

loop_
_atom_site_type_symbol
_atom_site_label
_atom_site_fract_x
_atom_site_fract_y
_atom_site_fract_z
_atom_site_U_iso_or_equiv
_atom_site_adp_type
_atom_site_calc_flag
_atom_site_refinement_flags
_atom_site_occupancy
_atom_site_symmetry_multiplicity
_atom_site_disorder_assembly
_atom_site_disorder_group
Cu Cu1 0.88192(2) 0.23401(2) 0.373961(14) 0.04191(15) Uani d . 1 1 . .
N N6 0.85786(16) 0.29499(16) 0.44978(11) 0.0476(6) Uani d . 1 1 . .
N N4 0.87871(15) 0.32368(17) 0.31952(11) 0.0489(6) Uani d . 1 1 . .
N N9 0.90837(15) 0.14711(15) 0.43292(10) 0.0459(6) Uani d . 1 1 . .
H H9D 0.8941 0.0992 0.4185 0.055 Uiso calc R 1 1 . .
N N8 0.98932(15) 0.19338(15) 0.34320(10) 0.0467(6) Uani d . 1 1 . .
N N5 0.86289(16) 0.24591(16) 0.49586(11) 0.0495(6) Uani d . 1 1 . .
N N7 1.03085(15) 0.15281(16) 0.38407(11) 0.0476(6) Uani d . 1 1 . .
N N1 0.70384(15) 0.19856(16) 0.39186(12) 0.0511(6) Uani d . 1 1 . .
H H1A 0.7023 0.2366 0.4161 0.061 Uiso calc R 1 1 . .
N N3 0.94704(17) 0.36853(15) 0.31760(11) 0.0522(6) Uani d . 1 1 . .
H H3A 0.9870 0.3637 0.3408 0.063 Uiso calc R 1 1 . .
C C15 0.8624(3) 0.2483(3) 0.60248(18) 0.0799(12) Uani d . 1 1 . .
H H15A 0.9103 0.2165 0.6059 0.120 Uiso calc R 1 1 . .
H H15B 0.8153 0.2155 0.6068 0.120 Uiso calc R 1 1 . .
H H15C 0.8625 0.2883 0.6314 0.120 Uiso calc R 1 1 . .
C C22 0.99674(19) 0.1496(2) 0.44028(13) 0.0524(7) Uani d . 1 1 . .
H H22A 1.0124 0.1958 0.4620 0.063 Uiso calc R 1 1 . .
H H22B 1.0155 0.1027 0.4601 0.063 Uiso calc R 1 1 . .
N N2 0.76912(15) 0.18173(16) 0.35929(11) 0.0488(6) Uani d . 1 1 . .
C C16 0.8627(2) 0.1612(2) 0.48559(14) 0.0530(7) Uani d . 1 1 . .
H H16A 0.8076 0.1421 0.4817 0.064 Uiso calc R 1 1 . .
H H16B 0.8881 0.1336 0.5171 0.064 Uiso calc R 1 1 . .
C C19 1.1011(2) 0.1240(2) 0.36347(17) 0.0581(8) Uani d . 1 1 . .
C C1 0.6418(2) 0.1490(2) 0.38208(14) 0.0524(8) Uani d . 1 1 . .
C C11 0.8548(2) 0.3682(2) 0.47113(15) 0.0540(8) Uani d . 1 1 . .
C C13 0.8607(2) 0.2870(2) 0.54487(14) 0.0583(9) Uani d . 1 1 . .
C C3 0.74810(18) 0.11922(18) 0.32819(13) 0.0478(7) Uani d . 1 1 . .
C C7 0.8724(2) 0.4105(2) 0.24882(16) 0.0670(10) Uani d . 1 1 . .
H H7A 0.8530 0.4386 0.2177 0.080 Uiso calc R 1 1 . .
C C8 0.8325(2) 0.3500(2) 0.27674(14) 0.0583(8) Uani d . 1 1 . .
C C12 0.8559(2) 0.3648(2) 0.53003(16) 0.0622(9) Uani d . 1 1 . .
H H12A 0.8537 0.4077 0.5547 0.075 Uiso calc R 1 1 . .
C C17 1.0346(2) 0.18763(19) 0.29597(14) 0.0527(7) Uani d . 1 1 . .
C C5 0.8050(2) 0.0839(2) 0.28605(16) 0.0656(9) Uani d . 1 1 . .
H H5A 0.8597 0.0970 0.2962 0.098 Uiso calc R 1 1 . .
H H5B 0.7932 0.1045 0.2490 0.098 Uiso calc R 1 1 . .
H H5C 0.7986 0.0275 0.2858 0.098 Uiso calc R 1 1 . .
C C18 1.1042(2) 0.1452(2) 0.30798(16) 0.0604(9) Uani d . 1 1 . .
H H18A 1.1456 0.1334 0.2826 0.072 Uiso calc R 1 1 . .
C C6 0.9446(2) 0.4214(2) 0.27495(15) 0.0618(9) Uani d . 1 1 . .
C C21 1.1582(3) 0.0778(3) 0.4006(2) 0.0874(14) Uani d . 1 1 . .
H H21A 1.1742 0.1097 0.4324 0.131 Uiso calc R 1 1 . .
H H21B 1.2054 0.0633 0.3791 0.131 Uiso calc R 1 1 . .
H H21C 1.1316 0.0309 0.4140 0.131 Uiso calc R 1 1 . .
C C2 0.6687(2) 0.0973(2) 0.34124(15) 0.0568(8) Uani d . 1 1 . .
H H2A 0.6396 0.0557 0.3254 0.068 Uiso calc R 1 1 . .
C C20 1.0075(3) 0.2218(3) 0.24066(16) 0.0751(11) Uani d . 1 1 . .
H H20A 0.9507 0.2338 0.2426 0.113 Uiso calc R 1 1 . .
H H20B 1.0169 0.1842 0.2108 0.113 Uiso calc R 1 1 . .
H H20C 1.0374 0.2693 0.2330 0.113 Uiso calc R 1 1 . .
C C14 0.8513(3) 0.4389(2) 0.43388(18) 0.0743(11) Uani d . 1 1 . .
H H14A 0.8244 0.4255 0.3990 0.112 Uiso calc R 1 1 . .
H H14B 0.9054 0.4566 0.4258 0.112 Uiso calc R 1 1 . .
H H14C 0.8219 0.4802 0.4527 0.112 Uiso calc R 1 1 . .
C C10 0.7511(3) 0.3158(3) 0.26306(18) 0.0808(12) Uani d . 1 1 . .
H H10A 0.7230 0.3037 0.2977 0.121 Uiso calc R 1 1 . .
H H10B 0.7580 0.2684 0.2412 0.121 Uiso calc R 1 1 . .
H H10C 0.7203 0.3534 0.2415 0.121 Uiso calc R 1 1 . .
C C9 1.0134(3) 0.4769(3) 0.2644(2) 0.0880(13) Uani d . 1 1 . .
H H9A 1.0239 0.5072 0.2981 0.132 Uiso calc R 1 1 . .
H H9B 0.9997 0.5120 0.2338 0.132 Uiso calc R 1 1 . .
H H9C 1.0610 0.4473 0.2544 0.132 Uiso calc R 1 1 . .
C C4 0.5633(2) 0.1552(3) 0.41285(19) 0.0799(12) Uani d . 1 1 . .
H H4A 0.5720 0.1454 0.4525 0.120 Uiso calc R 1 1 . .
H H4B 0.5260 0.1168 0.3980 0.120 Uiso calc R 1 1 . .
H H4C 0.5413 0.2072 0.4078 0.120 Uiso calc R 1 1 . .
P P1 1.08942(7) 0.08319(6) 0.59198(4) 0.0667(3) Uani d . 1 1 . .
P P2 1.14233(7) 0.37825(8) 0.41456(5) 0.0768(3) Uani d . 1 1 . .
F F3 1.0535(4) 0.0110(2) 0.62689(14) 0.162(2) Uani d . 1 1 A .
F F2 1.1299(4) 0.1486(2) 0.55730(19) 0.176(2) Uani d . 1 1 A .
F F8 1.05370(19) 0.3484(3) 0.42685(18) 0.1534(16) Uani d . 1 1 . .
F F7 1.1264(3) 0.3459(3) 0.3534(2) 0.180(2) Uani d . 1 1 . .
F F1 1.1060(4) 0.0299(2) 0.54009(17) 0.188(2) Uani d . 1 1 A .
F F4 1.0723(4) 0.1354(2) 0.64386(18) 0.176(2) Uani d . 1 1 A .
F F12 1.1095(3) 0.4598(3) 0.3918(3) 0.190(2) Uani d . 1 1 . .
F F11 1.2292(2) 0.4033(3) 0.3976(3) 0.189(2) Uani d . 1 1 . .
F F10 1.1722(3) 0.3000(3) 0.4390(3) 0.201(3) Uani d . 1 1 . .
F F9 1.1543(5) 0.4167(3) 0.4718(2) 0.228(3) Uani d . 1 1 . .
F F6 1.1723(4) 0.0916(10) 0.6228(4) 0.163(6) Uani d P 0.551(16) 1 A 1
F F6A 1.1565(6) 0.0239(7) 0.6078(5) 0.138(5) Uani d P 0.449(16) 1 A 2
F F5 1.0091(7) 0.0715(13) 0.5612(5) 0.124(6) Uani d P 0.48(3) 1 A 1
F F5A 1.0201(10) 0.1329(14) 0.5707(4) 0.166(8) Uani d P 0.52(3) 1 A 2

loop_
_atom_site_aniso_label
_atom_site_aniso_U_11
_atom_site_aniso_U_22
_atom_site_aniso_U_33
_atom_site_aniso_U_12
_atom_site_aniso_U_13
_atom_site_aniso_U_23
Cu1 0.0408(2) 0.0434(2) 0.0416(2) 0.00138(14) -0.00008(13) 0.00370(14)
N6 0.0531(14) 0.0469(14) 0.0430(13) 0.0015(11) 0.0023(11) -0.0018(11)
N4 0.0513(14) 0.0501(15) 0.0454(14) 0.0052(11) 0.0006(10) 0.0051(11)
N9 0.0502(13) 0.0418(13) 0.0456(13) -0.0004(11) 0.0012(10) 0.0033(10)
N8 0.0489(13) 0.0472(14) 0.0440(13) 0.0067(11) 0.0032(10) 0.0027(11)
N5 0.0508(14) 0.0561(15) 0.0415(14) -0.0025(12) 0.0040(11) 0.0001(11)
N7 0.0424(13) 0.0491(14) 0.0513(14) 0.0056(11) 0.0006(10) 0.0006(11)
N1 0.0452(14) 0.0535(15) 0.0545(14) 0.0014(11) 0.0004(11) -0.0070(12)
N3 0.0560(15) 0.0460(14) 0.0545(15) 0.0016(12) 0.0051(12) 0.0074(12)
C15 0.078(3) 0.114(4) 0.047(2) -0.017(2) 0.0022(19) 0.002(2)
C22 0.0528(17) 0.0585(19) 0.0460(17) 0.0063(14) -0.0050(13) 0.0045(14)
N2 0.0425(13) 0.0506(15) 0.0533(14) 0.0006(11) -0.0016(11) -0.0067(12)
C16 0.0561(18) 0.0540(18) 0.0489(17) -0.0042(15) 0.0060(14) 0.0089(14)
C19 0.0437(16) 0.060(2) 0.071(2) 0.0079(15) -0.0026(15) -0.0064(17)
C1 0.0451(16) 0.0572(19) 0.0549(18) -0.0018(14) -0.0044(13) 0.0111(15)
C11 0.0501(16) 0.0529(18) 0.0590(19) -0.0003(14) 0.0056(14) -0.0098(15)
C13 0.0469(16) 0.085(3) 0.0432(17) -0.0091(17) 0.0047(13) -0.0099(16)
C3 0.0514(17) 0.0420(15) 0.0501(16) 0.0052(13) -0.0114(13) 0.0008(13)
C7 0.090(3) 0.059(2) 0.052(2) 0.0182(19) 0.0010(18) 0.0143(17)
C8 0.069(2) 0.059(2) 0.0469(17) 0.0191(17) -0.0028(15) 0.0034(15)
C12 0.0565(19) 0.071(2) 0.059(2) -0.0046(17) 0.0052(15) -0.0212(18)
C17 0.0564(18) 0.0504(18) 0.0514(17) 0.0026(14) 0.0111(14) -0.0043(14)
C5 0.064(2) 0.070(2) 0.063(2) 0.0115(18) -0.0060(16) -0.0145(18)
C18 0.0527(18) 0.064(2) 0.065(2) 0.0037(16) 0.0129(15) -0.0088(17)
C6 0.079(2) 0.0486(18) 0.0581(19) 0.0108(17) 0.0167(17) 0.0096(15)
C21 0.060(2) 0.113(4) 0.089(3) 0.035(2) -0.010(2) 0.002(3)
C2 0.0573(18) 0.0487(18) 0.064(2) -0.0088(15) -0.0119(16) 0.0020(15)
C20 0.094(3) 0.082(3) 0.049(2) 0.021(2) 0.0168(19) 0.0053(18)
C14 0.094(3) 0.0442(19) 0.084(3) 0.0069(19) 0.004(2) -0.0092(18)
C10 0.075(3) 0.092(3) 0.075(3) 0.006(2) -0.026(2) 0.016(2)
C9 0.100(3) 0.069(3) 0.096(3) -0.009(2) 0.021(2) 0.027(2)
C4 0.054(2) 0.102(3) 0.084(3) -0.001(2) 0.0115(19) 0.016(2)
P1 0.0848(7) 0.0531(5) 0.0622(6) -0.0020(5) -0.0180(5) -0.0011(4)
P2 0.0635(6) 0.0837(8) 0.0832(8) -0.0021(5) -0.0095(5) -0.0219(6)
F3 0.284(6) 0.101(3) 0.100(3) -0.052(3) 0.040(3) -0.0060(18)
F2 0.295(6) 0.100(3) 0.133(3) -0.091(3) 0.044(3) -0.007(2)
F8 0.0728(19) 0.224(4) 0.163(3) -0.007(2) 0.010(2) 0.015(3)
F7 0.203(5) 0.199(5) 0.138(3) -0.050(4) 0.046(3) -0.090(4)
F1 0.368(7) 0.084(2) 0.113(3) -0.019(3) 0.081(4) -0.023(2)
F4 0.323(7) 0.106(3) 0.100(2) -0.024(4) 0.041(4) -0.035(2)
F12 0.225(6) 0.115(3) 0.230(5) 0.051(3) -0.073(4) -0.027(4)
F11 0.103(3) 0.169(4) 0.295(6) -0.051(3) 0.013(3) 0.039(4)
F10 0.108(3) 0.128(3) 0.368(8) -0.002(2) -0.031(4) 0.089(4)
F9 0.364(8) 0.191(5) 0.128(3) -0.048(5) -0.037(4) -0.071(4)
F6 0.096(5) 0.222(15) 0.172(8) -0.023(6) -0.049(4) -0.048(7)
F6A 0.134(8) 0.103(8) 0.176(10) 0.021(6) -0.052(7) 0.048(7)
F5 0.114(6) 0.164(13) 0.094(6) -0.029(6) -0.053(5) 0.014(6)
F5A 0.130(9) 0.212(17) 0.155(7) 0.103(11) -0.059(6) -0.048(8)

loop_
_atom_type_symbol
_atom_type_description
_atom_type_scat_dispersion_real
_atom_type_scat_dispersion_imag
_atom_type_scat_source
C C 0.0033 0.0016 'International Tables Vol C Tables 4.2.6.8 and 6.1.1.4'
H H 0.0000 0.0000 'International Tables Vol C Tables 4.2.6.8 and 6.1.1.4'
N N 0.0061 0.0033 'International Tables Vol C Tables 4.2.6.8 and 6.1.1.4'
Cu Cu 0.3201 1.2651 'International Tables Vol C Tables 4.2.6.8 and 6.1.1.4'
F F 0.0171 0.0103 'International Tables Vol C Tables 4.2.6.8 and 6.1.1.4'
P P 0.1023 0.0942 'International Tables Vol C Tables 4.2.6.8 and 6.1.1.4'

loop_
_geom_angle_atom_site_label_1
_geom_angle_atom_site_label_2
_geom_angle_atom_site_label_3
_geom_angle
_geom_angle_publ_flag
N4 Cu1 N8 92.93(10) y
N4 Cu1 N9 168.90(10) y
N8 Cu1 N9 79.36(10) y
N4 Cu1 N2 101.10(11) y
N8 Cu1 N2 125.04(11) y
N9 Cu1 N2 89.90(10) y
N4 Cu1 N6 99.73(11) y
N8 Cu1 N6 129.31(10) y
N9 Cu1 N6 79.51(10) y
N2 Cu1 N6 100.37(10) y
C11 N6 N5 105.4(3) ?
C11 N6 Cu1 141.4(2) ?
N5 N6 Cu1 111.40(19) ?
C8 N4 N3 105.1(3) ?
C8 N4 Cu1 139.0(3) ?
N3 N4 Cu1 115.16(19) ?
C22 N9 C16 113.8(2) ?
C22 N9 Cu1 105.58(18) ?
C16 N9 Cu1 110.08(19) ?
C22 N9 H9D 109.1 ?
C16 N9 H9D 109.1 ?
Cu1 N9 H9D 109.1 ?
C17 N8 N7 105.6(2) ?
C17 N8 Cu1 143.5(2) ?
N7 N8 Cu1 110.83(18) ?
C13 N5 N6 111.4(3) ?
C13 N5 C16 130.6(3) ?
N6 N5 C16 117.8(2) ?
C19 N7 N8 111.0(3) ?
C19 N7 C22 130.8(3) ?
N8 N7 C22 118.1(2) ?
C1 N1 N2 112.3(3) ?
C1 N1 H1A 123.9 ?
N2 N1 H1A 123.9 ?
C6 N3 N4 111.8(3) ?
C6 N3 H3A 124.1 ?
N4 N3 H3A 124.1 ?
C13 C15 H15A 109.5 ?
C13 C15 H15B 109.5 ?
H15A C15 H15B 109.5 ?
C13 C15 H15C 109.5 ?
H15A C15 H15C 109.5 ?
H15B C15 H15C 109.5 ?
N7 C22 N9 106.3(2) ?
N7 C22 H22A 110.5 ?
N9 C22 H22A 110.5 ?
N7 C22 H22B 110.5 ?
N9 C22 H22B 110.5 ?
H22A C22 H22B 108.7 ?
C3 N2 N1 105.8(3) ?
C3 N2 Cu1 131.2(2) ?
N1 N2 Cu1 121.8(2) ?
N5 C16 N9 107.4(2) ?
N5 C16 H16A 110.2 ?
N9 C16 H16A 110.2 ?
N5 C16 H16B 110.2 ?
N9 C16 H16B 110.2 ?
H16A C16 H16B 108.5 ?
N7 C19 C18 106.5(3) ?
N7 C19 C21 121.2(4) ?
C18 C19 C21 132.3(4) ?
N1 C1 C2 105.7(3) ?
N1 C1 C4 122.5(3) ?
C2 C1 C4 131.8(4) ?
N6 C11 C12 109.7(3) ?
N6 C11 C14 121.7(3) ?
C12 C11 C14 128.6(3) ?
N5 C13 C12 106.2(3) ?
N5 C13 C15 123.1(4) ?
C12 C13 C15 130.6(4) ?
N2 C3 C2 109.5(3) ?
N2 C3 C5 121.3(3) ?
C2 C3 C5 129.1(3) ?
C6 C7 C8 107.7(3) ?
C6 C7 H7A 126.2 ?
C8 C7 H7A 126.2 ?
N4 C8 C7 109.5(3) ?
N4 C8 C10 122.9(3) ?
C7 C8 C10 127.6(3) ?
C13 C12 C11 107.2(3) ?
C13 C12 H12A 126.4 ?
C11 C12 H12A 126.4 ?
N8 C17 C18 109.2(3) ?
N8 C17 C20 121.8(3) ?
C18 C17 C20 128.9(3) ?
C3 C5 H5A 109.5 ?
C3 C5 H5B 109.5 ?
H5A C5 H5B 109.5 ?
C3 C5 H5C 109.5 ?
H5A C5 H5C 109.5 ?
H5B C5 H5C 109.5 ?
C19 C18 C17 107.6(3) ?
C19 C18 H18A 126.2 ?
C17 C18 H18A 126.2 ?
N3 C6 C7 106.0(3) ?
N3 C6 C9 121.3(4) ?
C7 C6 C9 132.7(4) ?
C19 C21 H21A 109.5 ?
C19 C21 H21B 109.5 ?
H21A C21 H21B 109.5 ?
C19 C21 H21C 109.5 ?
H21A C21 H21C 109.5 ?
H21B C21 H21C 109.5 ?
C1 C2 C3 106.8(3) ?
C1 C2 H2A 126.6 ?
C3 C2 H2A 126.6 ?
C17 C20 H20A 109.5 ?
C17 C20 H20B 109.5 ?
H20A C20 H20B 109.5 ?
C17 C20 H20C 109.5 ?
H20A C20 H20C 109.5 ?
H20B C20 H20C 109.5 ?
C11 C14 H14A 109.5 ?
C11 C14 H14B 109.5 ?
H14A C14 H14B 109.5 ?
C11 C14 H14C 109.5 ?
H14A C14 H14C 109.5 ?
H14B C14 H14C 109.5 ?
C8 C10 H10A 109.5 ?
C8 C10 H10B 109.5 ?
H10A C10 H10B 109.5 ?
C8 C10 H10C 109.5 ?
H10A C10 H10C 109.5 ?
H10B C10 H10C 109.5 ?
C6 C9 H9A 109.5 ?
C6 C9 H9B 109.5 ?
H9A C9 H9B 109.5 ?
C6 C9 H9C 109.5 ?
H9A C9 H9C 109.5 ?
H9B C9 H9C 109.5 ?
C1 C4 H4A 109.5 ?
C1 C4 H4B 109.5 ?
H4A C4 H4B 109.5 ?
C1 C4 H4C 109.5 ?
H4A C4 H4C 109.5 ?
H4B C4 H4C 109.5 ?
F5A P1 F5 41.7(5) ?
F5A P1 F2 75.5(10) ?
F5 P1 F2 102.7(5) ?
F5A P1 F4 78.7(6) ?
F5 P1 F4 107.1(9) ?
F2 P1 F4 95.1(2) ?
F5A P1 F6A 172.2(10) ?
F5 P1 F6A 131.0(10) ?
F2 P1 F6A 106.7(5) ?
F4 P1 F6A 108.3(6) ?
F5A P1 F1 101.4(6) ?
F5 P1 F1 72.6(9) ?
F2 P1 F1 85.6(2) ?
F4 P1 F1 179.3(3) ?
F6A P1 F1 71.6(6) ?
F5A P1 F6 140.5(12) ?
F5 P1 F6 177.7(11) ?
F2 P1 F6 78.4(6) ?
F4 P1 F6 74.7(5) ?
F6A P1 F6 46.7(5) ?
F1 P1 F6 105.5(5) ?
F5A P1 F3 108.6(10) ?
F5 P1 F3 79.7(5) ?
F2 P1 F3 175.5(3) ?
F4 P1 F3 87.8(2) ?
F6A P1 F3 69.0(5) ?
F1 P1 F3 91.6(2) ?
F6 P1 F3 99.0(6) ?
F9 P2 F10 89.7(4) ?
F9 P2 F11 89.6(4) ?
F10 P2 F11 92.1(3) ?
F9 P2 F7 174.7(4) ?
F10 P2 F7 95.6(4) ?
F11 P2 F7 90.8(3) ?
F9 P2 F8 95.5(3) ?
F10 P2 F8 87.3(2) ?
F11 P2 F8 175.0(3) ?
F7 P2 F8 84.3(2) ?
F9 P2 F12 88.4(3) ?
F10 P2 F12 177.6(4) ?
F11 P2 F12 89.5(3) ?
F7 P2 F12 86.3(3) ?
F8 P2 F12 91.4(3) ?
P1 F3 F6A 54.2(3) ?
P1 F6A F3 56.7(4) ?

loop_
_geom_bond_atom_site_label_1
_geom_bond_atom_site_label_2
_geom_bond_distance
_geom_bond_publ_flag
Cu1 N4 1.987(3) y
Cu1 N8 2.034(2) y
Cu1 N9 2.068(2) y
Cu1 N2 2.089(3) y
Cu1 N6 2.100(3) y
N6 C11 1.337(4) ?
N6 N5 1.369(4) ?
N4 C8 1.340(4) ?
N4 N3 1.360(4) ?
N9 C22 1.469(4) ?
N9 C16 1.471(4) ?
N9 H9D 0.9100 ?
N8 C17 1.344(4) ?
N8 N7 1.366(3) ?
N5 C13 1.348(4) ?
N5 C16 1.453(4) ?
N7 C19 1.347(4) ?
N7 C22 1.440(4) ?
N1 C1 1.343(4) ?
N1 N2 1.352(4) ?
N1 H1A 0.8600 ?
N3 C6 1.345(4) ?
N3 H3A 0.8600 ?
C15 C13 1.507(5) ?
C15 H15A 0.9600 ?
C15 H15B 0.9600 ?
C15 H15C 0.9600 ?
C22 H22A 0.9700 ?
C22 H22B 0.9700 ?
N2 C3 1.332(4) ?
C16 H16A 0.9700 ?
C16 H16B 0.9700 ?
C19 C18 1.356(5) ?
C19 C21 1.505(5) ?
C1 C2 1.374(5) ?
C1 C4 1.487(5) ?
C11 C12 1.388(5) ?
C11 C14 1.484(5) ?
C13 C12 1.364(5) ?
C3 C2 1.396(5) ?
C3 C5 1.490(5) ?
C7 C6 1.354(5) ?
C7 C8 1.382(5) ?
C7 H7A 0.9300 ?
C8 C10 1.497(5) ?
C12 H12A 0.9300 ?
C17 C18 1.383(5) ?
C17 C20 1.494(5) ?
C5 H5A 0.9600 ?
C5 H5B 0.9600 ?
C5 H5C 0.9600 ?
C18 H18A 0.9300 ?
C6 C9 1.494(6) ?
C21 H21A 0.9600 ?
C21 H21B 0.9600 ?
C21 H21C 0.9600 ?
C2 H2A 0.9300 ?
C20 H20A 0.9600 ?
C20 H20B 0.9600 ?
C20 H20C 0.9600 ?
C14 H14A 0.9600 ?
C14 H14B 0.9600 ?
C14 H14C 0.9600 ?
C10 H10A 0.9600 ?
C10 H10B 0.9600 ?
C10 H10C 0.9600 ?
C9 H9A 0.9600 ?
C9 H9B 0.9600 ?
C9 H9C 0.9600 ?
C4 H4A 0.9600 ?
C4 H4B 0.9600 ?
C4 H4C 0.9600 ?
P1 F5A 1.506(7) ?
P1 F5 1.522(7) ?
P1 F2 1.529(4) ?
P1 F4 1.534(4) ?
P1 F6A 1.540(7) ?
P1 F1 1.543(4) ?
P1 F6 1.555(6) ?
P1 F3 1.586(4) ?
P2 F9 1.510(4) ?
P2 F10 1.524(4) ?
P2 F11 1.546(4) ?
P2 F7 1.563(5) ?
P2 F8 1.574(4) ?
P2 F12 1.576(5) ?
F3 F6A 1.772(12) ?

loop_
_geom_hbond_atom_site_label_D
_geom_hbond_atom_site_label_H
_geom_hbond_atom_site_label_A
_geom_hbond_site_symmetry_A
_geom_hbond_distance_DH
_geom_hbond_distance_HA
_geom_hbond_distance_DA
_geom_hbond_angle_DHA
_geom_hbond_publ_flag
N3 H3A F8 . 0.86 2.32 3.136(5) 158.3 yes
N3 H3A F7 . 0.86 2.34 3.101(6) 147.8 yes
C22 H22A F8 . 0.97 2.79 3.506(6) 130.8 no
C9 H9A F12 . 0.96 2.74 3.407(7) 127.0 no
N9 H9D F3 5_756 0.91 2.32 3.088(5) 142.4 yes
N9 H9D F1 5_756 0.91 2.39 3.069(5) 131.3 yes
N1 H1A F2 4_456 0.86 2.36 3.099(5) 143.7 yes
C9 H9B F3 7_565 0.96 2.70 3.311(6) 122.2 no
C20 H20C F4 7_565 0.96 2.71 3.489(6) 138.9 no
C10 H10C F7 6_556 0.96 2.72 3.466(6) 134.8 no
C10 H10A F6 4_456 0.96 2.71 3.371(10) 126.6 no
C4 H4A F9 4_456 0.96 2.47 3.333(8) 148.8 yes

loop_
_geom_torsion_atom_site_label_1
_geom_torsion_atom_site_label_2
_geom_torsion_atom_site_label_3
_geom_torsion_atom_site_label_4
_geom_torsion
N4 Cu1 N6 C11 -13.8(4)
N8 Cu1 N6 C11 88.2(4)
N9 Cu1 N6 C11 154.9(4)
N2 Cu1 N6 C11 -117.1(4)
N4 Cu1 N6 N5 -175.32(19)
N8 Cu1 N6 N5 -73.3(2)
N9 Cu1 N6 N5 -6.57(19)
N2 Cu1 N6 N5 81.4(2)
N8 Cu1 N4 C8 117.4(3)
N9 Cu1 N4 C8 163.0(5)
N2 Cu1 N4 C8 -9.2(4)
N6 Cu1 N4 C8 -111.9(3)
N8 Cu1 N4 N3 -51.1(2)
N9 Cu1 N4 N3 -5.5(7)
N2 Cu1 N4 N3 -177.7(2)
N6 Cu1 N4 N3 79.6(2)
N4 Cu1 N9 C22 -10.3(6)
N8 Cu1 N9 C22 36.24(19)
N2 Cu1 N9 C22 162.0(2)
N6 Cu1 N9 C22 -97.4(2)
N4 Cu1 N9 C16 112.9(6)
N8 Cu1 N9 C16 159.5(2)
N2 Cu1 N9 C16 -74.7(2)
N6 Cu1 N9 C16 25.9(2)
N4 Cu1 N8 C17 -31.7(4)
N9 Cu1 N8 C17 156.4(4)
N2 Cu1 N8 C17 74.1(4)
N6 Cu1 N8 C17 -136.8(4)
N4 Cu1 N8 N7 153.2(2)
N9 Cu1 N8 N7 -18.74(19)
N2 Cu1 N8 N7 -101.0(2)
N6 Cu1 N8 N7 48.1(2)
C11 N6 N5 C13 1.7(3)
Cu1 N6 N5 C13 169.8(2)
C11 N6 N5 C16 176.7(3)
Cu1 N6 N5 C16 -15.1(3)
C17 N8 N7 C19 1.4(4)
Cu1 N8 N7 C19 178.4(2)
C17 N8 N7 C22 179.3(3)
Cu1 N8 N7 C22 -3.7(3)
C8 N4 N3 C6 -0.3(3)
Cu1 N4 N3 C6 172.0(2)
C19 N7 C22 N9 -148.2(3)
N8 N7 C22 N9 34.4(4)
C16 N9 C22 N7 -167.3(3)
Cu1 N9 C22 N7 -46.4(3)
C1 N1 N2 C3 -0.5(4)
C1 N1 N2 Cu1 -169.0(2)
N4 Cu1 N2 C3 99.1(3)
N8 Cu1 N2 C3 -2.5(3)
N9 Cu1 N2 C3 -79.4(3)
N6 Cu1 N2 C3 -158.7(3)
N4 Cu1 N2 N1 -95.7(2)
N8 Cu1 N2 N1 162.7(2)
N9 Cu1 N2 N1 85.8(2)
N6 Cu1 N2 N1 6.5(3)
C13 N5 C16 N9 -149.6(3)
N6 N5 C16 N9 36.5(4)
C22 N9 C16 N5 78.8(3)
Cu1 N9 C16 N5 -39.5(3)
N8 N7 C19 C18 -1.1(4)
C22 N7 C19 C18 -178.6(3)
N8 N7 C19 C21 179.3(3)
C22 N7 C19 C21 1.7(6)
N2 N1 C1 C2 0.3(4)
N2 N1 C1 C4 179.7(3)
N5 N6 C11 C12 -1.5(4)
Cu1 N6 C11 C12 -163.6(3)
N5 N6 C11 C14 178.3(3)
Cu1 N6 C11 C14 16.1(6)
N6 N5 C13 C12 -1.2(4)
C16 N5 C13 C12 -175.5(3)
N6 N5 C13 C15 177.9(3)
C16 N5 C13 C15 3.6(5)
N1 N2 C3 C2 0.5(3)
Cu1 N2 C3 C2 167.4(2)
N1 N2 C3 C5 179.1(3)
Cu1 N2 C3 C5 -13.9(5)
N3 N4 C8 C7 0.1(4)
Cu1 N4 C8 C7 -169.1(3)
N3 N4 C8 C10 179.3(3)
Cu1 N4 C8 C10 10.1(6)
C6 C7 C8 N4 0.1(4)
C6 C7 C8 C10 -179.1(4)
N5 C13 C12 C11 0.3(4)
C15 C13 C12 C11 -178.7(4)
N6 C11 C12 C13 0.8(4)
C14 C11 C12 C13 -178.9(4)
N7 N8 C17 C18 -1.2(4)
Cu1 N8 C17 C18 -176.4(3)
N7 N8 C17 C20 177.2(3)
Cu1 N8 C17 C20 2.0(6)
N7 C19 C18 C17 0.3(4)
C21 C19 C18 C17 179.9(4)
N8 C17 C18 C19 0.6(4)
C20 C17 C18 C19 -177.7(4)
N4 N3 C6 C7 0.3(4)
N4 N3 C6 C9 -179.7(3)
C8 C7 C6 N3 -0.2(4)
C8 C7 C6 C9 179.7(4)
N1 C1 C2 C3 0.0(4)
C4 C1 C2 C3 -179.3(4)
N2 C3 C2 C1 -0.3(4)
C5 C3 C2 C1 -178.8(3)
F5A P1 F3 F6A 172.1(9)
F5 P1 F3 F6A 141.6(11)
F2 P1 F3 F6A 19(3)
F4 P1 F3 F6A -110.6(7)
F1 P1 F3 F6A 69.6(7)
F6 P1 F3 F6A -36.4(6)
F5A P1 F6A F3 -74(7)
F5 P1 F6A F3 -54.1(8)
F2 P1 F6A F3 -178.5(2)
F4 P1 F6A F3 80.2(4)
F1 P1 F6A F3 -99.1(4)
F6 P1 F6A F3 126.3(9)
